data_7706678
loop_
_publ_author_name
'de Aquino, Araceli'
'Caparr\'os, Francisco J'
'Truong, Khai-Nghi'
'Rissanen, Kari'
'Ferrer, Montserrat'
'Jung, Yongsik'
'Choi, Hyeonho'
'Lima, Jo\~ao Carlos'
'Rodr\'iguez, Laura'

_publ_section_title
;
 Gold(i)-doped films: new routes for efficient room temperature
 phosphorescent materials.
;
_journal_issue 11
_journal_name_full 'Dalton transactions (Cambridge, England : 2003)'
_journal_page_first 3806
_journal_page_last 3815
_journal_paper_doi 10.1039/d1dt00087j
_journal_volume 50
_journal_year 2021
_chemical_formula_moiety 'C78 H60 Au4 P4'
_chemical_formula_sum 'C78 H60 Au4 P4'
_chemical_formula_weight 1909.00
_chemical_name_common BOR-dppm-F
_chemical_name_systematic 2b
_space_group_crystal_system monoclinic
_space_group_IT_number 14
_space_group_name_Hall '-P 2yn'
_space_group_name_H-M_alt 'P 1 21/n 1'
_atom_sites_solution_hydrogens geom
_audit_creation_method SHELXL-2017/1
_audit_update_record
;
2021-01-08 deposited with the CCDC.	2021-02-24 downloaded from the CCDC.
;
_cell_angle_alpha 90
_cell_angle_beta 101.556(2)
_cell_angle_gamma 90
_cell_formula_units_Z 2
_cell_length_a 12.0049(3)
_cell_length_b 16.5845(5)
_cell_length_c 18.2031(6)
_cell_measurement_reflns_used 8005
_cell_measurement_temperature 120(2)
_cell_measurement_theta_max 28.700
_cell_measurement_theta_min 0.407
_cell_volume 3550.69(18)
_computing_cell_refinement 'HKL Scalepack (Otwinowski & Minor 1997)'
_computing_data_collection 'Collect (Bruker AXS BV, 1997-2004)'
_computing_data_reduction 'HKL Denzo and Scalepack (Otwinowski & Minor 1997)'
_computing_molecular_graphics 'PLATON (Spek, 2009)'
_computing_structure_refinement 'SHELXL-2017/1 (Sheldrick, 2017)'
_computing_structure_solution 'SHELXS2013 (Sheldrick, 2015)'
_diffrn_ambient_temperature 120(2)
_diffrn_measured_fraction_theta_full 0.999
_diffrn_measured_fraction_theta_max 0.999
_diffrn_measurement_device '95mm CCD camera on \k-goniostat'
_diffrn_measurement_device_type KappaCCD
_diffrn_measurement_method CCD
_diffrn_radiation_monochromator 'horizonally mounted graphite crystal'
_diffrn_radiation_type MoK\a
_diffrn_radiation_wavelength 0.71073
_diffrn_reflns_av_R_equivalents 0.0885
_diffrn_reflns_av_unetI/netI 0.1323
_diffrn_reflns_Laue_measured_fraction_full 0.999
_diffrn_reflns_Laue_measured_fraction_max 0.999
_diffrn_reflns_limit_h_max 14
_diffrn_reflns_limit_h_min -14
_diffrn_reflns_limit_k_max 18
_diffrn_reflns_limit_k_min -19
_diffrn_reflns_limit_l_max 17
_diffrn_reflns_limit_l_min -21
_diffrn_reflns_number 18843
_diffrn_reflns_point_group_measured_fraction_full 0.999
_diffrn_reflns_point_group_measured_fraction_max 0.999
_diffrn_reflns_theta_full 25.242
_diffrn_reflns_theta_max 25.249
_diffrn_reflns_theta_min 1.873
_exptl_absorpt_coefficient_mu 8.369
_exptl_absorpt_correction_T_max 0.7458
_exptl_absorpt_correction_T_min 0.5175
_exptl_absorpt_correction_type multi-scan
_exptl_absorpt_process_details SADABS
_exptl_crystal_colour colourless
_exptl_crystal_density_diffrn 1.786
_exptl_crystal_description block
_exptl_crystal_F_000 1808
_exptl_crystal_size_max 0.22
_exptl_crystal_size_mid 0.22
_exptl_crystal_size_min 0.19
_refine_diff_density_max 1.592
_refine_diff_density_min -1.117
_refine_diff_density_rms 0.257
_refine_ls_extinction_method none
_refine_ls_goodness_of_fit_ref 1.016
_refine_ls_hydrogen_treatment constr
_refine_ls_matrix_type full
_refine_ls_number_parameters 376
_refine_ls_number_reflns 6436
_refine_ls_number_restraints 118
_refine_ls_restrained_S_all 1.008
_refine_ls_R_factor_all 0.1064
_refine_ls_R_factor_gt 0.0627
_refine_ls_shift/su_max 0.001
_refine_ls_shift/su_mean 0.000
_refine_ls_structure_factor_coef Fsqd
_refine_ls_weighting_details 'w=1/[\s^2^(Fo^2^)+(0.0452P)^2^] where P=(Fo^2^+2Fc^2^)/3'
_refine_ls_weighting_scheme calc
_refine_ls_wR_factor_gt 0.1233
_refine_ls_wR_factor_ref 0.1367
_reflns_Friedel_coverage 0.000
_reflns_number_gt 4087
_reflns_number_total 6436
_reflns_threshold_expression 'I > 2\s(I)'
_cod_data_source_file d1dt00087j2.cif
_cod_data_source_block 2b
_cod_depositor_comments 'Adding full bibliography for 7706677--7706679.cif.'
_cod_original_sg_symbol_H-M 'P 21/n'
_cod_database_code 7706678
_shelx_shelxl_version_number 2017/1
_shelx_space_group_comment
;
The symmetry employed for this shelxl refinement is uniquely defined
by the following loop, which should always be used as a source of
symmetry information in preference to the above space-group names.
They are only intended as comments.
;
_shelx_estimated_absorpt_t_min 0.260
_shelx_estimated_absorpt_t_max 0.299

loop_
_space_group_symop_operation_xyz
'x, y, z'
'-x+1/2, y+1/2, -z+1/2'
'-x, -y, -z'
'x-1/2, -y-1/2, z-1/2'

loop_
_atom_site_label
_atom_site_type_symbol
_atom_site_fract_x
_atom_site_fract_y
_atom_site_fract_z
_atom_site_U_iso_or_equiv
_atom_site_adp_type
_atom_site_occupancy
_atom_site_site_symmetry_order
_atom_site_calc_flag
_atom_site_refinement_flags_posn
_atom_site_refinement_flags_adp
_atom_site_refinement_flags_occupancy
_atom_site_disorder_assembly
_atom_site_disorder_group
Au1 Au 0.64593(4) 0.60053(3) 0.63678(3) 0.02852(17) Uani 1 1 d . . . . .
Au2 Au 0.60265(4) 0.50012(3) 0.46548(3) 0.02400(16) Uani 1 1 d . . . . .
P1 P 0.4041(3) 0.6391(2) 0.5450(2) 0.0238(8) Uani 1 1 d . . . . .
P2 P 0.6088(3) 0.63924(19) 0.4729(2) 0.0238(8) Uani 1 1 d . . . . .
C1 C 0.3081(9) 0.6909(7) 0.4709(7) 0.023(3) Uani 1 1 d . . . . .
C2 C 0.2494(11) 0.6530(8) 0.4095(9) 0.041(4) Uani 1 1 d . . . . .
H2 H 0.256003 0.596121 0.406202 0.050 Uiso 1 1 calc R U . . .
C3 C 0.1791(11) 0.6941(9) 0.3502(9) 0.051(4) Uani 1 1 d . . . . .
H3 H 0.137388 0.666410 0.307779 0.061 Uiso 1 1 calc R U . . .
C4 C 0.1738(11) 0.7786(8) 0.3573(8) 0.039(4) Uani 1 1 d . . . . .
H4 H 0.129724 0.809035 0.317689 0.047 Uiso 1 1 calc R U . . .
C5 C 0.2298(12) 0.8171(9) 0.4188(9) 0.048(4) Uani 1 1 d . . . . .
H5 H 0.223095 0.874014 0.422258 0.058 Uiso 1 1 calc R U . . .
C6 C 0.2949(10) 0.7765(8) 0.4752(8) 0.037(4) Uani 1 1 d . . . . .
H6 H 0.332575 0.804757 0.518478 0.044 Uiso 1 1 calc R U . . .
C7 C 0.3590(10) 0.6765(7) 0.6287(7) 0.024(3) Uani 1 1 d . . . . .
C8 C 0.2491(11) 0.6600(9) 0.6347(9) 0.046(4) Uani 1 1 d . . . . .
H8 H 0.202585 0.628048 0.597338 0.055 Uiso 1 1 calc R U . . .
C9 C 0.2045(13) 0.6892(10) 0.6944(9) 0.055(3) Uani 1 1 d . . . . .
H9 H 0.128126 0.678093 0.698006 0.066 Uiso 1 1 calc R U . . .
C10 C 0.2730(12) 0.7337(10) 0.7471(9) 0.055(3) Uani 1 1 d . . . . .
H10 H 0.243926 0.753584 0.788464 0.066 Uiso 1 1 calc R U . . .
C11 C 0.3811(12) 0.7508(9) 0.7428(9) 0.046(4) Uani 1 1 d . . . . .
H11 H 0.425873 0.784347 0.779572 0.056 Uiso 1 1 calc R U . . .
C12 C 0.4266(11) 0.7201(8) 0.6858(8) 0.031(3) Uani 1 1 d . . . . .
H12 H 0.504671 0.728527 0.685304 0.038 Uiso 1 1 calc R U . . .
C13 C 0.5479(9) 0.6730(7) 0.5511(7) 0.0225(17) Uani 1 1 d . . . . .
H13 H 0.557631 0.732178 0.561074 0.027 Uiso 1 1 calc R U . . .
C14 C 0.5426(9) 0.6882(7) 0.3857(8) 0.026(3) Uani 1 1 d . . . . .
C15 C 0.5524(12) 0.7709(8) 0.3797(8) 0.040(4) Uani 1 1 d . . . . .
H15 H 0.598145 0.800719 0.419120 0.048 Uiso 1 1 calc R U . . .
C16 C 0.4949(12) 0.8106(9) 0.3154(9) 0.045(4) Uani 1 1 d . . . . .
H16 H 0.503494 0.867216 0.311132 0.054 Uiso 1 1 calc R U . . .
C17 C 0.4269(12) 0.7695(8) 0.2589(9) 0.043(4) Uani 1 1 d . . . . .
H17 H 0.386185 0.796933 0.216040 0.051 Uiso 1 1 calc R U . . .
C18 C 0.4183(13) 0.6841(10) 0.2659(10) 0.062(5) Uani 1 1 d . . . . .
H18 H 0.375448 0.652948 0.226291 0.075 Uiso 1 1 calc R U . . .
C19 C 0.4732(12) 0.6478(9) 0.3309(9) 0.043(4) Uani 1 1 d . . . . .
H19 H 0.461691 0.591775 0.337335 0.052 Uiso 1 1 calc R U . . .
C20 C 0.7557(9) 0.6772(7) 0.4913(8) 0.023(3) Uani 1 1 d . . . . .
C21 C 0.8271(11) 0.6467(9) 0.4486(9) 0.041(4) Uani 1 1 d . . . . .
H21 H 0.801601 0.605124 0.413286 0.050 Uiso 1 1 calc R U . . .
C22 C 0.9371(12) 0.6764(9) 0.4569(10) 0.053(4) Uani 1 1 d . . . . .
H22 H 0.985315 0.655701 0.425825 0.064 Uiso 1 1 calc R U . . .
C23 C 0.9776(12) 0.7341(9) 0.5081(9) 0.048(4) Uani 1 1 d . . . . .
H23 H 1.051883 0.755295 0.511202 0.057 Uiso 1 1 calc R U . . .
C24 C 0.9092(11) 0.7619(9) 0.5560(9) 0.045(4) Uani 1 1 d . . . . .
H24 H 0.938136 0.798357 0.595473 0.055 Uiso 1 1 calc R U . . .
C25 C 0.7954(11) 0.7345(8) 0.5445(9) 0.037(4) Uani 1 1 d . . . . .
H25 H 0.745755 0.755999 0.574160 0.044 Uiso 1 1 calc R U . . .
C26 C 0.7500(10) 0.5335(7) 0.7207(8) 0.030(2) Uani 1 1 d D . . . .
C27 C 0.8644(12) 0.5158(8) 0.7110(10) 0.044(4) Uani 1 1 d . . . . .
C28 C 0.9044(11) 0.5350(7) 0.6448(8) 0.030(2) Uani 1 1 d . . . . .
H28 H 0.854909 0.561263 0.604640 0.036 Uiso 1 1 calc R U . . .
C29 C 1.0152(12) 0.5161(9) 0.6375(10) 0.054(4) Uani 1 1 d . . . . .
H29 H 1.040146 0.528296 0.592379 0.065 Uiso 1 1 calc R U . . .
C30 C 1.0878(12) 0.4797(9) 0.6962(10) 0.046(4) Uani 1 1 d . . . . .
H30 H 1.163403 0.468472 0.690917 0.055 Uiso 1 1 calc R U . . .
C31 C 1.0562(13) 0.4590(10) 0.7618(11) 0.060(5) Uani 1 1 d . . . . .
H31 H 1.107744 0.432622 0.800819 0.072 Uiso 1 1 calc R U . . .
C32 C 0.9454(12) 0.4778(8) 0.7697(10) 0.043(3) Uani 1 1 d . . . . .
C33 C 0.9055(12) 0.4589(8) 0.8399(10) 0.044(3) Uani 1 1 d . . . . .
C34 C 0.9837(15) 0.4263(10) 0.9018(11) 0.066(5) Uani 1 1 d . . . . .
H34 H 1.060451 0.415547 0.898853 0.079 Uiso 1 1 calc R U . . .
C35 C 0.9442(19) 0.4109(10) 0.9658(12) 0.080(7) Uani 1 1 d . . . . .
H35 H 0.992854 0.388232 1.008389 0.096 Uiso 1 1 calc R U . . .
C36 C 0.8230(17) 0.4303(9) 0.9678(12) 0.068(6) Uani 1 1 d . . . . .
H36 H 0.797336 0.420125 1.013042 0.082 Uiso 1 1 calc R U . . .
C37 C 0.7526(14) 0.4594(10) 0.9130(11) 0.054(5) Uani 1 1 d . . . . .
H37 H 0.676003 0.469580 0.916464 0.065 Uiso 1 1 calc R U . . .
C38 C 0.7922(12) 0.4762(8) 0.8460(9) 0.040(3) Uani 1 1 d . . . . .
C39 C 0.7176(12) 0.5152(7) 0.7809(8) 0.036(3) Uani 1 1 d D . . . .
H39 H 0.641423 0.527228 0.784474 0.043 Uiso 1 1 calc R U . . .

loop_
_atom_site_aniso_label
_atom_site_aniso_U_11
_atom_site_aniso_U_22
_atom_site_aniso_U_33
_atom_site_aniso_U_23
_atom_site_aniso_U_13
_atom_site_aniso_U_12
Au1 0.0304(3) 0.0254(3) 0.0274(3) 0.0023(3) 0.0001(2) -0.0007(2)
Au2 0.0234(3) 0.0199(3) 0.0298(3) 0.0016(2) 0.0079(2) 0.0003(2)
P1 0.0207(16) 0.0211(18) 0.030(2) 0.0007(16) 0.0051(15) 0.0011(14)
P2 0.0272(17) 0.0190(18) 0.026(2) 0.0019(16) 0.0065(15) 0.0026(14)
C1 0.017(6) 0.016(6) 0.035(7) -0.003(5) 0.004(5) 0.000(5)
C2 0.041(7) 0.024(7) 0.048(7) -0.011(5) -0.015(5) 0.009(5)
C3 0.041(8) 0.045(6) 0.057(8) 0.000(5) -0.013(6) 0.014(5)
C4 0.034(7) 0.043(6) 0.034(8) 0.007(5) -0.011(6) 0.014(5)
C5 0.060(9) 0.032(8) 0.040(8) 0.011(6) -0.019(7) 0.007(7)
C6 0.030(7) 0.042(9) 0.029(10) -0.005(7) -0.013(7) 0.009(6)
C7 0.029(5) 0.023(7) 0.022(8) -0.003(6) 0.012(5) 0.006(5)
C8 0.035(5) 0.065(9) 0.043(8) -0.019(7) 0.024(5) -0.005(5)
C9 0.045(5) 0.079(8) 0.048(7) -0.022(6) 0.029(5) -0.001(5)
C10 0.045(5) 0.079(8) 0.048(7) -0.022(6) 0.029(5) -0.001(5)
C11 0.043(5) 0.073(10) 0.028(8) -0.018(7) 0.016(5) -0.003(6)
C12 0.032(7) 0.042(8) 0.023(7) -0.011(6) 0.013(5) -0.012(6)
C13 0.022(3) 0.020(5) 0.026(4) -0.003(3) 0.004(3) 0.000(3)
C14 0.022(7) 0.027(8) 0.033(9) 0.002(7) 0.013(6) 0.002(6)
C15 0.065(10) 0.033(9) 0.022(10) 0.007(7) 0.008(8) 0.009(7)
C16 0.056(9) 0.039(9) 0.041(9) 0.011(7) 0.011(7) 0.002(7)
C17 0.050(8) 0.037(8) 0.041(9) 0.011(6) 0.008(7) 0.008(6)
C18 0.072(11) 0.050(11) 0.044(12) 0.009(9) -0.037(10) -0.014(9)
C19 0.052(9) 0.031(9) 0.040(11) 0.010(8) -0.010(8) -0.015(7)
C20 0.015(6) 0.021(7) 0.036(9) -0.002(6) 0.012(6) -0.010(5)
C21 0.037(6) 0.047(9) 0.046(11) -0.003(8) 0.022(6) -0.009(5)
C22 0.038(6) 0.063(9) 0.064(11) 0.004(7) 0.021(6) -0.012(6)
C23 0.037(8) 0.050(8) 0.057(11) 0.016(7) 0.009(7) -0.006(6)
C24 0.035(8) 0.052(10) 0.045(12) 0.013(8) -0.001(8) -0.009(7)
C25 0.041(8) 0.029(8) 0.041(11) 0.007(7) 0.009(7) -0.008(7)
C26 0.038(4) 0.010(4) 0.036(5) -0.007(3) -0.007(3) 0.001(3)
C27 0.044(5) 0.025(8) 0.060(12) -0.006(8) 0.004(5) 0.003(5)
C28 0.038(4) 0.010(4) 0.036(5) -0.007(3) -0.007(3) 0.001(3)
C29 0.043(8) 0.068(11) 0.054(10) -0.008(8) 0.013(7) 0.020(7)
C30 0.031(7) 0.054(10) 0.053(10) -0.011(8) 0.009(6) 0.006(7)
C31 0.049(6) 0.056(11) 0.072(15) 0.001(10) 0.006(7) 0.010(6)
C32 0.045(6) 0.018(7) 0.063(9) -0.005(6) 0.001(6) -0.002(5)
C33 0.048(5) 0.017(7) 0.062(8) -0.002(6) 0.001(5) 0.001(5)
C34 0.073(9) 0.052(11) 0.065(10) 0.000(8) -0.008(8) 0.017(8)
C35 0.116(17) 0.046(12) 0.065(16) 0.023(11) -0.013(13) 0.016(11)
C36 0.098(15) 0.033(10) 0.079(17) 0.007(10) 0.032(13) -0.004(10)
C37 0.057(11) 0.039(10) 0.064(15) 0.005(10) 0.005(10) -0.001(8)
C38 0.044(5) 0.027(7) 0.043(6) -0.002(6) -0.008(5) 0.000(5)
C39 0.038(6) 0.024(7) 0.039(5) -0.003(4) -0.006(4) 0.000(5)

loop_
_atom_type_symbol
_atom_type_description
_atom_type_scat_dispersion_real
_atom_type_scat_dispersion_imag
_atom_type_scat_source
C C 0.0033 0.0016 'International Tables Vol C Tables 4.2.6.8 and 6.1.1.4'
H H 0.0000 0.0000 'International Tables Vol C Tables 4.2.6.8 and 6.1.1.4'
P P 0.1023 0.0942 'International Tables Vol C Tables 4.2.6.8 and 6.1.1.4'
Au Au -2.0133 8.8022 'International Tables Vol C Tables 4.2.6.8 and 6.1.1.4'

loop_
_geom_angle_atom_site_label_1
_geom_angle_atom_site_label_2
_geom_angle_atom_site_label_3
_geom_angle
_geom_angle_site_symmetry_1
_geom_angle_site_symmetry_3
_geom_angle_publ_flag
C26 Au1 C13 176.8(5) . . ?
C26 Au1 P2 142.2(4) . . ?
C13 Au1 P2 36.8(3) . . ?
P2 Au2 P1 178.67(13) . 3_666 ?
P2 Au2 Au2 89.78(9) . 3_666 ?
P1 Au2 Au2 90.86(9) 3_666 3_666 ?
C13 P1 C1 111.0(6) . . ?
C13 P1 C7 106.5(6) . . ?
C1 P1 C7 102.1(6) . . ?
C13 P1 Au2 109.5(4) . 3_666 ?
C1 P1 Au2 114.0(4) . 3_666 ?
C7 P1 Au2 113.4(4) . 3_666 ?
C13 P2 C14 111.9(6) . . ?
C13 P2 C20 105.9(6) . . ?
C14 P2 C20 104.0(6) . . ?
C13 P2 Au2 109.9(4) . . ?
C14 P2 Au2 113.0(4) . . ?
C20 P2 Au2 111.8(4) . . ?
C14 P2 Au1 156.5(4) . . ?
C20 P2 Au1 86.9(4) . . ?
Au2 P2 Au1 80.86(10) . . ?
C2 C1 C6 117.4(12) . . ?
C2 C1 P1 123.1(9) . . ?
C6 C1 P1 119.5(9) . . ?
C1 C2 C3 122.9(13) . . ?
C1 C2 H2 118.5 . . ?
C3 C2 H2 118.5 . . ?
C2 C3 C4 116.2(14) . . ?
C2 C3 H3 121.9 . . ?
C4 C3 H3 121.9 . . ?
C5 C4 C3 121.6(13) . . ?
C5 C4 H4 119.2 . . ?
C3 C4 H4 119.2 . . ?
C6 C5 C4 121.0(14) . . ?
C6 C5 H5 119.5 . . ?
C4 C5 H5 119.5 . . ?
C5 C6 C1 120.7(13) . . ?
C5 C6 H6 119.7 . . ?
C1 C6 H6 119.7 . . ?
C8 C7 C12 118.1(13) . . ?
C8 C7 P1 116.7(10) . . ?
C12 C7 P1 125.2(9) . . ?
C7 C8 C9 121.3(14) . . ?
C7 C8 H8 119.4 . . ?
C9 C8 H8 119.4 . . ?
C10 C9 C8 118.0(14) . . ?
C10 C9 H9 121.0 . . ?
C8 C9 H9 121.0 . . ?
C11 C10 C9 122.0(15) . . ?
C11 C10 H10 119.0 . . ?
C9 C10 H10 119.0 . . ?
C10 C11 C12 120.2(14) . . ?
C10 C11 H11 119.9 . . ?
C12 C11 H11 119.9 . . ?
C11 C12 C7 120.1(12) . . ?
C11 C12 H12 119.9 . . ?
C7 C12 H12 119.9 . . ?
P1 C13 P2 112.8(7) . . ?
P1 C13 Au1 104.6(6) . . ?
P2 C13 Au1 98.6(5) . . ?
P1 C13 H13 113.2 . . ?
P2 C13 H13 113.2 . . ?
Au1 C13 H13 113.2 . . ?
C19 C14 C15 119.0(13) . . ?
C19 C14 P2 121.5(10) . . ?
C15 C14 P2 118.9(11) . . ?
C14 C15 C16 119.8(14) . . ?
C14 C15 H15 120.1 . . ?
C16 C15 H15 120.1 . . ?
C17 C16 C15 121.2(14) . . ?
C17 C16 H16 119.4 . . ?
C15 C16 H16 119.4 . . ?
C16 C17 C18 118.2(14) . . ?
C16 C17 H17 120.9 . . ?
C18 C17 H17 120.9 . . ?
C19 C18 C17 118.7(14) . . ?
C19 C18 H18 120.6 . . ?
C17 C18 H18 120.6 . . ?
C14 C19 C18 122.7(13) . . ?
C14 C19 H19 118.6 . . ?
C18 C19 H19 118.6 . . ?
C21 C20 C25 119.4(12) . . ?
C21 C20 P2 117.2(10) . . ?
C25 C20 P2 123.4(10) . . ?
C20 C21 C22 119.9(15) . . ?
C20 C21 H21 120.1 . . ?
C22 C21 H21 120.1 . . ?
C23 C22 C21 121.8(16) . . ?
C23 C22 H22 119.1 . . ?
C21 C22 H22 119.1 . . ?
C22 C23 C24 119.3(14) . . ?
C22 C23 H23 120.3 . . ?
C24 C23 H23 120.3 . . ?
C23 C24 C25 118.3(15) . . ?
C23 C24 H24 120.8 . . ?
C25 C24 H24 120.8 . . ?
C20 C25 C24 121.0(15) . . ?
C20 C25 H25 119.5 . . ?
C24 C25 H25 119.5 . . ?
C39 C26 C27 121.2(14) . . ?
C39 C26 Au1 121.0(11) . . ?
C27 C26 Au1 117.5(11) . . ?
C28 C27 C32 115.8(13) . . ?
C28 C27 C26 123.2(14) . . ?
C32 C27 C26 121.0(15) . . ?
C29 C28 C27 121.3(14) . . ?
C29 C28 H28 119.3 . . ?
C27 C28 H28 119.3 . . ?
C30 C29 C28 119.4(16) . . ?
C30 C29 H29 120.3 . . ?
C28 C29 H29 120.3 . . ?
C31 C30 C29 123.0(15) . . ?
C31 C30 H30 118.5 . . ?
C29 C30 H30 118.5 . . ?
C30 C31 C32 118.0(16) . . ?
C30 C31 H31 121.0 . . ?
C32 C31 H31 121.0 . . ?
C31 C32 C27 122.4(17) . . ?
C31 C32 C33 121.2(15) . . ?
C27 C32 C33 116.4(14) . . ?
C38 C33 C34 120.5(17) . . ?
C38 C33 C32 120.3(14) . . ?
C34 C33 C32 119.1(15) . . ?
C35 C34 C33 117.3(18) . . ?
C35 C34 H34 121.3 . . ?
C33 C34 H34 121.3 . . ?
C34 C35 C36 119.1(18) . . ?
C34 C35 H35 120.5 . . ?
C36 C35 H35 120.5 . . ?
C37 C36 C35 124(2) . . ?
C37 C36 H36 118.0 . . ?
C35 C36 H36 118.0 . . ?
C36 C37 C38 117.8(18) . . ?
C36 C37 H37 121.1 . . ?
C38 C37 H37 121.1 . . ?
C33 C38 C37 121.2(15) . . ?
C33 C38 C39 117.5(16) . . ?
C37 C38 C39 121.2(14) . . ?
C26 C39 C38 123.5(14) . . ?
C26 C39 H39 118.2 . . ?
C38 C39 H39 118.2 . . ?

loop_
_geom_bond_atom_site_label_1
_geom_bond_atom_site_label_2
_geom_bond_distance
_geom_bond_site_symmetry_2
_geom_bond_publ_flag
Au1 C26 2.089(13) . ?
Au1 C13 2.128(12) . ?
Au1 P2 2.995(4) . ?
Au2 P2 2.312(3) . ?
Au2 P1 2.317(3) 3_666 ?
Au2 Au2 2.9823(10) 3_666 ?
P1 C13 1.797(11) . ?
P1 C1 1.806(12) . ?
P1 C7 1.825(13) . ?
P2 C13 1.814(13) . ?
P2 C14 1.818(13) . ?
P2 C20 1.839(11) . ?
C1 C2 1.352(17) . ?
C1 C6 1.432(17) . ?
C2 C3 1.405(18) . ?
C2 H2 0.9500 . ?
C3 C4 1.410(19) . ?
C3 H3 0.9500 . ?
C4 C5 1.346(18) . ?
C4 H4 0.9500 . ?
C5 C6 1.341(17) . ?
C5 H5 0.9500 . ?
C6 H6 0.9500 . ?
C7 C8 1.374(17) . ?
C7 C12 1.387(17) . ?
C8 C9 1.391(19) . ?
C8 H8 0.9500 . ?
C9 C10 1.352(19) . ?
C9 H9 0.9500 . ?
C10 C11 1.346(19) . ?
C10 H10 0.9500 . ?
C11 C12 1.363(18) . ?
C11 H11 0.9500 . ?
C12 H12 0.9500 . ?
C13 H13 1.0000 . ?
C14 C19 1.345(18) . ?
C14 C15 1.383(18) . ?
C15 C16 1.398(18) . ?
C15 H15 0.9500 . ?
C16 C17 1.361(19) . ?
C16 H16 0.9500 . ?
C17 C18 1.43(2) . ?
C17 H17 0.9500 . ?
C18 C19 1.372(19) . ?
C18 H18 0.9500 . ?
C19 H19 0.9500 . ?
C20 C21 1.365(18) . ?
C20 C25 1.372(17) . ?
C21 C22 1.389(18) . ?
C21 H21 0.9500 . ?
C22 C23 1.36(2) . ?
C22 H22 0.9500 . ?
C23 C24 1.39(2) . ?
C23 H23 0.9500 . ?
C24 C25 1.415(18) . ?
C24 H24 0.9500 . ?
C25 H25 0.9500 . ?
C26 C39 1.272(14) . ?
C26 C27 1.449(18) . ?
C27 C28 1.42(2) . ?
C27 C32 1.44(2) . ?
C28 C29 1.399(18) . ?
C28 H28 0.9500 . ?
C29 C30 1.38(2) . ?
C29 H29 0.9500 . ?
C30 C31 1.37(2) . ?
C30 H30 0.9500 . ?
C31 C32 1.40(2) . ?
C31 H31 0.9500 . ?
C32 C33 1.49(2) . ?
C33 C38 1.42(2) . ?
C33 C34 1.42(2) . ?
C34 C35 1.37(3) . ?
C34 H34 0.9500 . ?
C35 C36 1.50(3) . ?
C35 H35 0.9500 . ?
C36 C37 1.27(2) . ?
C36 H36 0.9500 . ?
C37 C38 1.42(2) . ?
C37 H37 0.9500 . ?
C38 C39 1.483(19) . ?
C39 H39 0.9500 . ?
